data_7125943
loop_
_publ_author_name
'Dong, Yuyang'
'Clarke, Ryan M.'
'Zheng, Shao-Liang'
'Betley, Theodore A.'

_publ_section_title
;
 Synthesis and electronic structure studies of a Cr-imido redox series.
;
_journal_issue 21
_journal_name_full 'Chemical communications (Cambridge, England)'
_journal_page_first 3163
_journal_page_last 3166
_journal_paper_doi 10.1039/d0cc00108b
_journal_volume 56
_journal_year 2020
_chemical_formula_moiety 'C44 H45 Cl Cr F5 N3'
_chemical_formula_sum 'C44 H45 Cl Cr F5 N3'
_chemical_formula_weight 798.28
_space_group_crystal_system monoclinic
_space_group_IT_number 14
_space_group_name_Hall '-P 2ybc'
_space_group_name_H-M_alt 'P 1 21/c 1'
_atom_sites_solution_hydrogens geom
_audit_creation_method SHELXL-2014/7
_audit_update_record
;
2019-11-20 deposited with the CCDC.	2020-02-06 downloaded from the CCDC.
;
_cell_angle_alpha 90
_cell_angle_beta 105.421(4)
_cell_angle_gamma 90
_cell_formula_units_Z 4
_cell_length_a 18.229(3)
_cell_length_b 20.427(3)
_cell_length_c 10.3857(18)
_cell_measurement_reflns_used 7233
_cell_measurement_temperature 100(2)
_cell_measurement_theta_max 25.0
_cell_measurement_theta_min 2.26
_cell_volume 3728.0(10)
_computing_cell_refinement 'SAINT 8.35A (Bruker-AXS, 2015)'
_computing_data_collection 'APEX3 v2016.1.0 (Bruker-AXS, 2016)'
_computing_data_reduction 'SAINT 8.35A (Bruker-AXS, 2015)'
_computing_molecular_graphics 'Bruker SHELXTL (Sheldrick, 2015)'
_computing_publication_material 'Bruker SHELXTL (Sheldrick, 2015)'
_computing_structure_refinement 'SHELXL-2014/7 (Sheldrick, 2014)'
_computing_structure_solution 'SHELXT-2014 (Sheldrick, 2015)'
_diffrn_ambient_temperature 100(2)
_diffrn_measured_fraction_theta_full 0.994
_diffrn_measured_fraction_theta_max 0.994
_diffrn_measurement_device_type
;
Bruker D8 goniometer with CCD area detector
;
_diffrn_radiation_type MoK\a
_diffrn_radiation_wavelength 0.71073
_diffrn_reflns_av_R_equivalents 0.1596
_diffrn_reflns_av_unetI/netI 0.2177
_diffrn_reflns_Laue_measured_fraction_full 0.994
_diffrn_reflns_Laue_measured_fraction_max 0.994
_diffrn_reflns_limit_h_max 21
_diffrn_reflns_limit_h_min -21
_diffrn_reflns_limit_k_max 24
_diffrn_reflns_limit_k_min -23
_diffrn_reflns_limit_l_max 12
_diffrn_reflns_limit_l_min -11
_diffrn_reflns_number 25545
_diffrn_reflns_point_group_measured_fraction_full 0.994
_diffrn_reflns_point_group_measured_fraction_max 0.994
_diffrn_reflns_theta_full 25.074
_diffrn_reflns_theta_max 25.074
_diffrn_reflns_theta_min 2.265
_exptl_absorpt_coefficient_mu 0.441
_exptl_crystal_colour maroon
_exptl_crystal_density_diffrn 1.422
_exptl_crystal_description plate
_exptl_crystal_F_000 1664
_exptl_crystal_size_max 0.20
_exptl_crystal_size_mid 0.18
_exptl_crystal_size_min 0.04
_refine_diff_density_max 0.440
_refine_diff_density_min -0.732
_refine_diff_density_rms 0.094
_refine_ls_extinction_method none
_refine_ls_goodness_of_fit_ref 1.044
_refine_ls_hydrogen_treatment constr
_refine_ls_matrix_type full
_refine_ls_number_parameters 490
_refine_ls_number_reflns 6591
_refine_ls_number_restraints 0
_refine_ls_restrained_S_all 1.044
_refine_ls_R_factor_all 0.2209
_refine_ls_R_factor_gt 0.0965
_refine_ls_shift/su_max 0.000
_refine_ls_shift/su_mean 0.000
_refine_ls_structure_factor_coef Fsqd
_refine_ls_weighting_details 'w=1/[\s^2^(Fo^2^)+(0.0144P)^2^+13.9517P] where P=(Fo^2^+2Fc^2^)/3'
_refine_ls_weighting_scheme calc
_refine_ls_wR_factor_gt 0.1238
_refine_ls_wR_factor_ref 0.1538
_reflns_Friedel_coverage 0.000
_reflns_number_gt 3252
_reflns_number_total 6591
_reflns_threshold_expression 'I > 2\s(I)'
_cod_data_source_file d0cc00108b2.cif
_cod_data_source_block 4
_cod_depositor_comments 'Adding full bibliography for 7125939--7125944.cif.'
_cod_original_cell_volume 3728.0(11)
_cod_original_sg_symbol_H-M 'P 21/c'
_cod_database_code 7125943
_shelx_shelxl_version_number 2014/7
_shelx_space_group_comment
;
The symmetry employed for this shelxl refinement is uniquely defined
by the following loop, which should always be used as a source of
symmetry information in preference to the above space-group names.
They are only intended as comments.
;

loop_
_space_group_symop_operation_xyz
'x, y, z'
'-x, y+1/2, -z+1/2'
'-x, -y, -z'
'x, -y-1/2, z-1/2'

loop_
_atom_site_label
_atom_site_type_symbol
_atom_site_fract_x
_atom_site_fract_y
_atom_site_fract_z
_atom_site_U_iso_or_equiv
_atom_site_adp_type
_atom_site_occupancy
_atom_site_site_symmetry_order
_atom_site_calc_flag
_atom_site_refinement_flags_posn
_atom_site_refinement_flags_adp
Cr1 Cr 0.22728(6) 0.59301(5) 0.24904(10) 0.0201(3) Uani 1 1 d . .
Cl1 Cl 0.13098(9) 0.62314(8) 0.07308(16) 0.0310(4) Uani 1 1 d . .
F1 F 0.4443(2) 0.79163(17) 0.4055(4) 0.0428(11) Uani 1 1 d . .
F2 F 0.5716(2) 0.8357(2) 0.5806(5) 0.0673(14) Uani 1 1 d . .
F3 F 0.6445(2) 0.7611(3) 0.7898(5) 0.0760(16) Uani 1 1 d . .
F4 F 0.5912(2) 0.6383(3) 0.8204(4) 0.0772(16) Uani 1 1 d . .
F5 F 0.4637(2) 0.5944(2) 0.6480(4) 0.0499(11) Uani 1 1 d . .
N1 N 0.3295(3) 0.6084(2) 0.2122(5) 0.0190(12) Uani 1 1 d . .
N2 N 0.2393(3) 0.6547(2) 0.4033(5) 0.0187(12) Uani 1 1 d . .
N3 N 0.2226(3) 0.5186(2) 0.3058(5) 0.0253(13) Uani 1 1 d . .
C1 C 0.3640(3) 0.5811(3) 0.1240(6) 0.0189(15) Uani 1 1 d . .
C2 C 0.4432(3) 0.5898(3) 0.1674(6) 0.0262(16) Uani 1 1 d . .
H2 H 0.4795 0.5749 0.1233 0.031 Uiso 1 1 calc R U
C3 C 0.4582(3) 0.6235(3) 0.2847(6) 0.0242(16) Uani 1 1 d . .
H3 H 0.5069 0.6371 0.3367 0.029 Uiso 1 1 calc R U
C4 C 0.3881(3) 0.6346(3) 0.3149(6) 0.0204(15) Uani 1 1 d . .
C5 C 0.3781(3) 0.6675(3) 0.4281(6) 0.0175(15) Uani 1 1 d . .
C6 C 0.3125(3) 0.6792(3) 0.4676(6) 0.0194(15) Uani 1 1 d . .
C7 C 0.3063(4) 0.7175(3) 0.5777(6) 0.0255(16) Uani 1 1 d . .
H7 H 0.3470 0.7396 0.6383 0.031 Uiso 1 1 calc R U
C8 C 0.2331(3) 0.7174(3) 0.5822(6) 0.0242(16) Uani 1 1 d . .
H8 H 0.2128 0.7395 0.6454 0.029 Uiso 1 1 calc R U
C9 C 0.1924(3) 0.6781(3) 0.4750(6) 0.0194(15) Uani 1 1 d . .
C10 C 0.3224(3) 0.5476(3) -0.0064(6) 0.0197(15) Uani 1 1 d . .
C11 C 0.2774(3) 0.6000(3) -0.1040(6) 0.0238(16) Uani 1 1 d . .
H11A H 0.2406 0.6223 -0.0638 0.029 Uiso 1 1 calc R U
H11B H 0.3128 0.6332 -0.1225 0.029 Uiso 1 1 calc R U
C12 C 0.2664(3) 0.4956(3) 0.0181(6) 0.0222(16) Uani 1 1 d . .
H12A H 0.2947 0.4619 0.0804 0.027 Uiso 1 1 calc R U
H12B H 0.2295 0.5164 0.0600 0.027 Uiso 1 1 calc R U
C13 C 0.3777(3) 0.5136(3) -0.0722(6) 0.0269(17) Uani 1 1 d . .
H13A H 0.4071 0.4802 -0.0105 0.032 Uiso 1 1 calc R U
H13B H 0.4141 0.5462 -0.0900 0.032 Uiso 1 1 calc R U
C14 C 0.3353(4) 0.4809(3) -0.2032(6) 0.0325(18) Uani 1 1 d . .
H14 H 0.3728 0.4590 -0.2440 0.039 Uiso 1 1 calc R U
C15 C 0.2911(4) 0.5321(3) -0.2994(6) 0.0316(18) Uani 1 1 d . .
H15A H 0.2633 0.5110 -0.3841 0.038 Uiso 1 1 calc R U
H15B H 0.3266 0.5648 -0.3196 0.038 Uiso 1 1 calc R U
C16 C 0.2348(4) 0.5659(3) -0.2346(6) 0.0254(16) Uani 1 1 d . .
H16 H 0.2056 0.5996 -0.2978 0.030 Uiso 1 1 calc R U
C17 C 0.1794(3) 0.5154(3) -0.2071(6) 0.0260(17) Uani 1 1 d . .
H17A H 0.1510 0.4946 -0.2919 0.031 Uiso 1 1 calc R U
H17B H 0.1423 0.5369 -0.1666 0.031 Uiso 1 1 calc R U
C18 C 0.2239(4) 0.4632(3) -0.1119(6) 0.0277(17) Uani 1 1 d . .
H18 H 0.1878 0.4299 -0.0936 0.033 Uiso 1 1 calc R U
C19 C 0.2799(4) 0.4299(3) -0.1762(7) 0.0335(18) Uani 1 1 d . .
H19A H 0.2521 0.4089 -0.2610 0.040 Uiso 1 1 calc R U
H19B H 0.3083 0.3955 -0.1160 0.040 Uiso 1 1 calc R U
C20 C 0.1074(3) 0.6657(3) 0.4452(6) 0.0219(16) Uani 1 1 d . .
C21 C 0.0650(3) 0.7111(3) 0.3323(6) 0.0273(17) Uani 1 1 d . .
H21A H 0.0819 0.7021 0.2509 0.033 Uiso 1 1 calc R U
H21B H 0.0774 0.7572 0.3584 0.033 Uiso 1 1 calc R U
C22 C 0.0771(3) 0.6815(3) 0.5670(6) 0.0270(17) Uani 1 1 d . .
H22A H 0.1036 0.6534 0.6429 0.032 Uiso 1 1 calc R U
H22B H 0.0889 0.7277 0.5934 0.032 Uiso 1 1 calc R U
C23 C 0.0850(3) 0.5943(3) 0.4046(6) 0.0254(16) Uani 1 1 d . .
H23A H 0.1016 0.5830 0.3240 0.030 Uiso 1 1 calc R U
H23B H 0.1113 0.5645 0.4776 0.030 Uiso 1 1 calc R U
C24 C -0.0010(3) 0.5844(3) 0.3759(7) 0.0349(19) Uani 1 1 d . .
H24 H -0.0139 0.5379 0.3487 0.042 Uiso 1 1 calc R U
C25 C -0.0403(4) 0.6299(3) 0.2623(7) 0.0391(19) Uani 1 1 d . .
H25A H -0.0235 0.6194 0.1815 0.047 Uiso 1 1 calc R U
H25B H -0.0961 0.6234 0.2409 0.047 Uiso 1 1 calc R U
C26 C -0.0212(4) 0.7007(3) 0.3023(7) 0.0339(18) Uani 1 1 d . .
H26 H -0.0477 0.7301 0.2274 0.041 Uiso 1 1 calc R U
C27 C -0.0488(4) 0.7159(3) 0.4262(7) 0.040(2) Uani 1 1 d . .
H27A H -0.0376 0.7621 0.4531 0.048 Uiso 1 1 calc R U
H27B H -0.1045 0.7091 0.4061 0.048 Uiso 1 1 calc R U
C28 C -0.0081(4) 0.6707(3) 0.5385(7) 0.0350(19) Uani 1 1 d . .
H28 H -0.0247 0.6810 0.6205 0.042 Uiso 1 1 calc R U
C29 C -0.0279(4) 0.6002(3) 0.4988(7) 0.0380(18) Uani 1 1 d . .
H29A H -0.0837 0.5938 0.4790 0.046 Uiso 1 1 calc R U
H29B H -0.0030 0.5706 0.5731 0.046 Uiso 1 1 calc R U
C30 C 0.4492(4) 0.6922(3) 0.5228(6) 0.0246(16) Uani 1 1 d . .
C31 C 0.4795(4) 0.7527(3) 0.5082(7) 0.0305(17) Uani 1 1 d . .
C32 C 0.5447(4) 0.7756(4) 0.5975(9) 0.044(2) Uani 1 1 d . .
C33 C 0.5811(4) 0.7375(5) 0.7034(8) 0.047(2) Uani 1 1 d . .
C34 C 0.5542(4) 0.6766(4) 0.7195(7) 0.045(2) Uani 1 1 d . .
C35 C 0.4888(4) 0.6552(4) 0.6297(7) 0.0349(18) Uani 1 1 d . .
C36 C 0.2276(3) 0.4517(3) 0.3259(6) 0.0201(15) Uani 1 1 d . .
C37 C 0.1634(4) 0.4120(3) 0.2700(6) 0.0262(16) Uani 1 1 d . .
C38 C 0.1699(4) 0.3463(3) 0.2992(7) 0.0350(19) Uani 1 1 d . .
H38 H 0.1274 0.3190 0.2619 0.042 Uiso 1 1 calc R U
C39 C 0.2356(4) 0.3173(3) 0.3810(7) 0.0345(18) Uani 1 1 d . .
C40 C 0.2983(4) 0.3575(3) 0.4292(7) 0.0344(18) Uani 1 1 d . .
H40 H 0.3438 0.3388 0.4836 0.041 Uiso 1 1 calc R U
C41 C 0.2973(4) 0.4238(3) 0.4011(6) 0.0242(16) Uani 1 1 d . .
C42 C 0.3667(3) 0.4665(3) 0.4417(6) 0.0282(17) Uani 1 1 d . .
H42A H 0.3827 0.4790 0.3623 0.042 Uiso 1 1 calc R U
H42B H 0.4078 0.4425 0.5035 0.042 Uiso 1 1 calc R U
H42C H 0.3547 0.5060 0.4858 0.042 Uiso 1 1 calc R U
C43 C 0.0910(4) 0.4410(3) 0.1838(7) 0.0378(19) Uani 1 1 d . .
H43A H 0.0689 0.4707 0.2374 0.057 Uiso 1 1 calc R U
H43B H 0.0548 0.4058 0.1478 0.057 Uiso 1 1 calc R U
H43C H 0.1022 0.4654 0.1099 0.057 Uiso 1 1 calc R U
C44 C 0.2381(4) 0.2453(3) 0.4143(8) 0.057(2) Uani 1 1 d . .
H44A H 0.2910 0.2320 0.4544 0.086 Uiso 1 1 calc R U
H44B H 0.2174 0.2200 0.3325 0.086 Uiso 1 1 calc R U
H44C H 0.2078 0.2370 0.4776 0.086 Uiso 1 1 calc R U

loop_
_atom_site_aniso_label
_atom_site_aniso_U_11
_atom_site_aniso_U_22
_atom_site_aniso_U_33
_atom_site_aniso_U_23
_atom_site_aniso_U_13
_atom_site_aniso_U_12
Cr1 0.0181(6) 0.0187(6) 0.0230(6) -0.0006(5) 0.0048(5) -0.0013(5)
Cl1 0.0277(10) 0.0344(10) 0.0299(10) 0.0011(8) 0.0061(8) 0.0079(8)
F1 0.034(2) 0.023(2) 0.074(3) 0.002(2) 0.019(2) -0.0092(19)
F2 0.036(3) 0.047(3) 0.125(4) -0.037(3) 0.033(3) -0.020(2)
F3 0.030(3) 0.118(4) 0.076(3) -0.051(3) 0.008(2) -0.022(3)
F4 0.041(3) 0.136(5) 0.041(3) 0.016(3) -0.012(2) -0.006(3)
F5 0.031(2) 0.060(3) 0.051(3) 0.024(2) -0.002(2) -0.003(2)
N1 0.018(3) 0.020(3) 0.019(3) -0.001(2) 0.004(3) 0.002(2)
N2 0.022(3) 0.017(3) 0.019(3) -0.001(2) 0.009(3) 0.003(2)
N3 0.024(3) 0.022(3) 0.032(3) 0.000(3) 0.011(3) -0.003(3)
C1 0.021(4) 0.019(4) 0.017(4) 0.005(3) 0.006(3) -0.005(3)
C2 0.019(4) 0.034(4) 0.027(4) -0.004(4) 0.009(3) 0.001(3)
C3 0.013(4) 0.029(4) 0.028(4) -0.003(3) 0.001(3) -0.007(3)
C4 0.018(4) 0.019(4) 0.024(4) 0.003(3) 0.005(3) -0.003(3)
C5 0.019(4) 0.012(3) 0.020(4) -0.003(3) 0.003(3) 0.001(3)
C6 0.020(4) 0.015(4) 0.020(4) -0.003(3) 0.001(3) 0.001(3)
C7 0.029(4) 0.018(4) 0.030(4) -0.007(3) 0.009(3) -0.007(3)
C8 0.023(4) 0.025(4) 0.025(4) -0.007(3) 0.007(3) 0.002(3)
C9 0.018(4) 0.015(4) 0.025(4) 0.004(3) 0.006(3) -0.004(3)
C10 0.015(3) 0.023(4) 0.023(4) 0.002(3) 0.009(3) 0.002(3)
C11 0.023(4) 0.022(4) 0.027(4) 0.003(3) 0.007(3) -0.005(3)
C12 0.023(4) 0.018(4) 0.027(4) 0.003(3) 0.010(3) -0.002(3)
C13 0.022(4) 0.034(4) 0.027(4) -0.003(3) 0.008(3) 0.001(3)
C14 0.027(4) 0.041(5) 0.028(4) -0.008(4) 0.005(3) 0.008(4)
C15 0.025(4) 0.048(5) 0.023(4) -0.014(4) 0.008(3) -0.016(4)
C16 0.028(4) 0.023(4) 0.022(4) 0.009(3) 0.001(3) 0.007(3)
C17 0.019(4) 0.033(4) 0.024(4) 0.000(3) 0.002(3) 0.002(3)
C18 0.025(4) 0.028(4) 0.027(4) -0.003(3) 0.002(3) -0.009(3)
C19 0.029(4) 0.027(4) 0.040(5) -0.007(3) 0.001(4) 0.007(3)
C20 0.020(4) 0.019(4) 0.025(4) 0.002(3) 0.003(3) 0.003(3)
C21 0.028(4) 0.027(4) 0.029(4) 0.002(3) 0.012(3) 0.009(3)
C22 0.023(4) 0.027(4) 0.032(4) -0.001(3) 0.009(3) 0.004(3)
C23 0.022(4) 0.019(4) 0.035(4) -0.002(3) 0.007(3) -0.007(3)
C24 0.021(4) 0.028(4) 0.057(5) -0.010(4) 0.012(4) -0.010(3)
C25 0.019(4) 0.046(5) 0.050(5) -0.008(4) 0.004(4) 0.004(4)
C26 0.022(4) 0.035(5) 0.042(5) 0.010(4) 0.005(4) 0.013(3)
C27 0.024(4) 0.040(5) 0.060(6) -0.006(4) 0.019(4) 0.011(4)
C28 0.026(4) 0.040(5) 0.045(5) -0.003(4) 0.020(4) 0.007(4)
C29 0.030(4) 0.041(5) 0.046(5) 0.001(4) 0.017(4) 0.004(4)
C30 0.023(4) 0.032(4) 0.022(4) -0.003(3) 0.009(3) -0.004(3)
C31 0.022(4) 0.028(4) 0.044(5) -0.013(4) 0.014(4) -0.006(4)
C32 0.032(5) 0.039(5) 0.071(6) -0.032(5) 0.030(5) -0.014(4)
C33 0.017(4) 0.072(7) 0.052(6) -0.037(5) 0.007(4) -0.012(5)
C34 0.029(5) 0.076(7) 0.026(5) -0.003(4) -0.001(4) -0.007(5)
C35 0.029(4) 0.038(5) 0.037(5) -0.009(4) 0.009(4) -0.005(4)
C36 0.021(4) 0.026(4) 0.018(4) -0.004(3) 0.015(3) -0.002(3)
C37 0.028(4) 0.019(4) 0.037(4) -0.009(3) 0.018(3) -0.004(3)
C38 0.023(4) 0.028(5) 0.062(5) -0.013(4) 0.025(4) -0.013(3)
C39 0.031(4) 0.014(4) 0.064(5) -0.003(4) 0.021(4) 0.003(3)
C40 0.039(5) 0.021(4) 0.044(5) 0.003(3) 0.012(4) 0.008(3)
C41 0.029(4) 0.022(4) 0.025(4) -0.010(3) 0.013(3) 0.001(3)
C42 0.025(4) 0.025(4) 0.031(4) -0.003(3) 0.000(3) 0.000(3)
C43 0.025(4) 0.033(4) 0.054(5) -0.004(4) 0.010(4) -0.002(3)
C44 0.050(5) 0.028(5) 0.098(7) -0.002(4) 0.027(5) -0.001(4)

loop_
_atom_type_symbol
_atom_type_description
_atom_type_scat_dispersion_real
_atom_type_scat_dispersion_imag
_atom_type_scat_source
C C 0.0033 0.0016 'International Tables Vol C Tables 4.2.6.8 and 6.1.1.4'
H H 0.0000 0.0000 'International Tables Vol C Tables 4.2.6.8 and 6.1.1.4'
Cl Cl 0.1484 0.1585 'International Tables Vol C Tables 4.2.6.8 and 6.1.1.4'
Cr Cr 0.3209 0.6236 'International Tables Vol C Tables 4.2.6.8 and 6.1.1.4'
F F 0.0171 0.0103 'International Tables Vol C Tables 4.2.6.8 and 6.1.1.4'
N N 0.0061 0.0033 'International Tables Vol C Tables 4.2.6.8 and 6.1.1.4'

loop_
_geom_angle_atom_site_label_1
_geom_angle_atom_site_label_2
_geom_angle_atom_site_label_3
_geom_angle
N3 Cr1 N2 107.5(2)
N3 Cr1 N1 110.5(2)
N2 Cr1 N1 98.21(19)
N3 Cr1 Cl1 116.12(18)
N2 Cr1 Cl1 111.85(15)
N1 Cr1 Cl1 111.20(15)
C1 N1 C4 105.9(5)
C1 N1 Cr1 132.5(4)
C4 N1 Cr1 118.0(4)
C9 N2 C6 105.6(5)
C9 N2 Cr1 135.0(4)
C6 N2 Cr1 119.2(4)
C36 N3 Cr1 164.4(4)
N1 C1 C2 110.5(5)
N1 C1 C10 124.9(5)
C2 C1 C10 124.5(6)
C3 C2 C1 107.2(6)
C3 C2 H2 126.4
C1 C2 H2 126.4
C2 C3 C4 107.6(5)
C2 C3 H3 126.2
C4 C3 H3 126.2
N1 C4 C5 125.2(5)
N1 C4 C3 108.8(5)
C5 C4 C3 126.0(6)
C6 C5 C4 130.0(6)
C6 C5 C30 114.5(5)
C4 C5 C30 115.4(5)
C5 C6 C7 126.5(6)
C5 C6 N2 125.5(5)
C7 C6 N2 108.0(5)
C8 C7 C6 108.6(6)
C8 C7 H7 125.7
C6 C7 H7 125.7
C7 C8 C9 107.0(6)
C7 C8 H8 126.5
C9 C8 H8 126.5
N2 C9 C8 110.8(5)
N2 C9 C20 125.8(5)
C8 C9 C20 123.3(6)
C1 C10 C13 111.7(5)
C1 C10 C12 110.9(5)
C13 C10 C12 107.8(5)
C1 C10 C11 108.8(5)
C13 C10 C11 108.6(5)
C12 C10 C11 109.0(5)
C16 C11 C10 108.6(5)
C16 C11 H11A 110.0
C10 C11 H11A 110.0
C16 C11 H11B 110.0
C10 C11 H11B 110.0
H11A C11 H11B 108.3
C18 C12 C10 110.9(5)
C18 C12 H12A 109.5
C10 C12 H12A 109.5
C18 C12 H12B 109.5
C10 C12 H12B 109.5
H12A C12 H12B 108.0
C10 C13 C14 111.1(5)
C10 C13 H13A 109.4
C14 C13 H13A 109.4
C10 C13 H13B 109.4
C14 C13 H13B 109.4
H13A C13 H13B 108.0
C15 C14 C19 109.2(5)
C15 C14 C13 109.7(5)
C19 C14 C13 109.7(5)
C15 C14 H14 109.4
C19 C14 H14 109.4
C13 C14 H14 109.4
C14 C15 C16 108.8(5)
C14 C15 H15A 109.9
C16 C15 H15A 109.9
C14 C15 H15B 109.9
C16 C15 H15B 109.9
H15A C15 H15B 108.3
C17 C16 C15 109.3(5)
C17 C16 C11 110.2(5)
C15 C16 C11 110.6(5)
C17 C16 H16 108.9
C15 C16 H16 108.9
C11 C16 H16 108.9
C16 C17 C18 109.1(5)
C16 C17 H17A 109.9
C18 C17 H17A 109.9
C16 C17 H17B 109.9
C18 C17 H17B 109.9
H17A C17 H17B 108.3
C12 C18 C19 110.0(5)
C12 C18 C17 109.2(5)
C19 C18 C17 109.3(5)
C12 C18 H18 109.4
C19 C18 H18 109.4
C17 C18 H18 109.4
C18 C19 C14 109.2(5)
C18 C19 H19A 109.8
C14 C19 H19A 109.8
C18 C19 H19B 109.8
C14 C19 H19B 109.8
H19A C19 H19B 108.3
C9 C20 C21 109.5(5)
C9 C20 C22 111.5(5)
C21 C20 C22 106.6(5)
C9 C20 C23 113.2(5)
C21 C20 C23 108.7(5)
C22 C20 C23 107.1(5)
C20 C21 C26 110.6(5)
C20 C21 H21A 109.5
C26 C21 H21A 109.5
C20 C21 H21B 109.5
C26 C21 H21B 109.5
H21A C21 H21B 108.1
C28 C22 C20 112.3(5)
C28 C22 H22A 109.1
C20 C22 H22A 109.1
C28 C22 H22B 109.1
C20 C22 H22B 109.1
H22A C22 H22B 107.9
C24 C23 C20 111.2(5)
C24 C23 H23A 109.4
C20 C23 H23A 109.4
C24 C23 H23B 109.4
C20 C23 H23B 109.4
H23A C23 H23B 108.0
C29 C24 C25 109.2(6)
C29 C24 C23 110.6(5)
C25 C24 C23 108.6(5)
C29 C24 H24 109.5
C25 C24 H24 109.5
C23 C24 H24 109.5
C26 C25 C24 110.0(6)
C26 C25 H25A 109.7
C24 C25 H25A 109.7
C26 C25 H25B 109.7
C24 C25 H25B 109.7
H25A C25 H25B 108.2
C25 C26 C27 108.6(6)
C25 C26 C21 109.6(5)
C27 C26 C21 110.4(5)
C25 C26 H26 109.4
C27 C26 H26 109.4
C21 C26 H26 109.4
C28 C27 C26 108.6(5)
C28 C27 H27A 110.0
C26 C27 H27A 110.0
C28 C27 H27B 110.0
C26 C27 H27B 110.0
H27A C27 H27B 108.3
C29 C28 C22 110.5(5)
C29 C28 C27 109.7(6)
C22 C28 C27 109.1(6)
C29 C28 H28 109.2
C22 C28 H28 109.2
C27 C28 H28 109.2
C28 C29 C24 108.8(6)
C28 C29 H29A 109.9
C24 C29 H29A 109.9
C28 C29 H29B 109.9
C24 C29 H29B 109.9
H29A C29 H29B 108.3
C35 C30 C31 116.2(6)
C35 C30 C5 121.6(6)
C31 C30 C5 122.2(6)
F1 C31 C32 118.5(7)
F1 C31 C30 119.7(6)
C32 C31 C30 121.8(7)
F2 C32 C33 120.5(7)
F2 C32 C31 119.8(8)
C33 C32 C31 119.7(7)
F3 C33 C34 121.1(9)
F3 C33 C32 118.6(8)
C34 C33 C32 120.3(7)
F4 C34 C33 120.5(7)
F4 C34 C35 120.7(8)
C33 C34 C35 118.8(8)
F5 C35 C34 117.4(7)
F5 C35 C30 119.5(6)
C34 C35 C30 123.1(7)
N3 C36 C37 119.4(6)
N3 C36 C41 119.5(5)
C37 C36 C41 121.1(6)
C38 C37 C36 117.1(6)
C38 C37 C43 121.7(6)
C36 C37 C43 121.2(6)
C37 C38 C39 123.8(6)
C37 C38 H38 118.1
C39 C38 H38 118.1
C40 C39 C38 117.2(6)
C40 C39 C44 121.5(6)
C38 C39 C44 121.3(6)
C41 C40 C39 122.6(6)
C41 C40 H40 118.7
C39 C40 H40 118.7
C40 C41 C36 117.9(6)
C40 C41 C42 123.1(6)
C36 C41 C42 118.9(5)
C41 C42 H42A 109.5
C41 C42 H42B 109.5
H42A C42 H42B 109.5
C41 C42 H42C 109.5
H42A C42 H42C 109.5
H42B C42 H42C 109.5
C37 C43 H43A 109.5
C37 C43 H43B 109.5
H43A C43 H43B 109.5
C37 C43 H43C 109.5
H43A C43 H43C 109.5
H43B C43 H43C 109.5
C39 C44 H44A 109.5
C39 C44 H44B 109.5
H44A C44 H44B 109.5
C39 C44 H44C 109.5
H44A C44 H44C 109.5
H44B C44 H44C 109.5

loop_
_geom_bond_atom_site_label_1
_geom_bond_atom_site_label_2
_geom_bond_distance
Cr1 N3 1.640(5)
Cr1 N2 2.004(5)
Cr1 N1 2.025(5)
Cr1 Cl1 2.2570(19)
F1 C31 1.348(7)
F2 C32 1.351(8)
F3 C33 1.350(8)
F4 C34 1.338(8)
F5 C35 1.354(8)
N1 C1 1.361(7)
N1 C4 1.399(7)
N2 C9 1.362(7)
N2 C6 1.415(7)
N3 C36 1.382(7)
C1 C2 1.405(8)
C1 C10 1.527(8)
C2 C3 1.363(8)
C2 H2 0.9500
C3 C4 1.411(8)
C3 H3 0.9500
C4 C5 1.409(8)
C5 C6 1.384(8)
C5 C30 1.491(8)
C6 C7 1.414(8)
C7 C8 1.347(8)
C7 H7 0.9500
C8 C9 1.412(8)
C8 H8 0.9500
C9 C20 1.519(8)
C10 C13 1.527(8)
C10 C12 1.541(8)
C10 C11 1.550(8)
C11 C16 1.538(8)
C11 H11A 0.9900
C11 H11B 0.9900
C12 C18 1.517(8)
C12 H12A 0.9900
C12 H12B 0.9900
C13 C14 1.529(8)
C13 H13A 0.9900
C13 H13B 0.9900
C14 C15 1.521(9)
C14 C19 1.528(9)
C14 H14 1.0000
C15 C16 1.533(8)
C15 H15A 0.9900
C15 H15B 0.9900
C16 C17 1.524(8)
C16 H16 1.0000
C17 C18 1.531(8)
C17 H17A 0.9900
C17 H17B 0.9900
C18 C19 1.521(9)
C18 H18 1.0000
C19 H19A 0.9900
C19 H19B 0.9900
C20 C21 1.532(8)
C20 C22 1.542(8)
C20 C23 1.544(8)
C21 C26 1.534(8)
C21 H21A 0.9900
C21 H21B 0.9900
C22 C28 1.517(8)
C22 H22A 0.9900
C22 H22B 0.9900
C23 C24 1.528(8)
C23 H23A 0.9900
C23 H23B 0.9900
C24 C29 1.520(9)
C24 C25 1.523(9)
C24 H24 1.0000
C25 C26 1.519(9)
C25 H25A 0.9900
C25 H25B 0.9900
C26 C27 1.533(9)
C26 H26 1.0000
C27 C28 1.518(9)
C27 H27A 0.9900
C27 H27B 0.9900
C28 C29 1.514(9)
C28 H28 1.0000
C29 H29A 0.9900
C29 H29B 0.9900
C30 C35 1.377(9)
C30 C31 1.380(9)
C31 C32 1.379(9)
C32 C33 1.367(11)
C33 C34 1.362(11)
C34 C35 1.376(9)
C36 C37 1.415(8)
C36 C41 1.423(8)
C37 C38 1.374(9)
C37 C43 1.505(8)
C38 C39 1.403(9)
C38 H38 0.9500
C39 C40 1.389(9)
C39 C44 1.510(9)
C40 C41 1.383(8)
C40 H40 0.9500
C41 C42 1.502(8)
C42 H42A 0.9800
C42 H42B 0.9800
C42 H42C 0.9800
C43 H43A 0.9800
C43 H43B 0.9800
C43 H43C 0.9800
C44 H44A 0.9800
C44 H44B 0.9800
C44 H44C 0.9800

loop_
_geom_torsion_atom_site_label_1
_geom_torsion_atom_site_label_2
_geom_torsion_atom_site_label_3
_geom_torsion_atom_site_label_4
_geom_torsion
N2 Cr1 N3 C36 -150.2(17)
N1 Cr1 N3 C36 -44.1(17)
Cl1 Cr1 N3 C36 83.7(17)
C4 N1 C1 C2 -0.5(6)
Cr1 N1 C1 C2 -158.3(4)
C4 N1 C1 C10 -178.7(5)
Cr1 N1 C1 C10 23.5(9)
N1 C1 C2 C3 -0.4(7)
C10 C1 C2 C3 177.8(6)
C1 C2 C3 C4 1.1(7)
C1 N1 C4 C5 -179.8(6)
Cr1 N1 C4 C5 -18.2(8)
C1 N1 C4 C3 1.2(6)
Cr1 N1 C4 C3 162.8(4)
C2 C3 C4 N1 -1.4(7)
C2 C3 C4 C5 179.6(6)
N1 C4 C5 C6 3.0(10)
C3 C4 C5 C6 -178.1(6)
N1 C4 C5 C30 -179.0(5)
C3 C4 C5 C30 -0.1(9)
C4 C5 C6 C7 -174.4(6)
C30 C5 C6 C7 7.6(9)
C4 C5 C6 N2 5.3(10)
C30 C5 C6 N2 -172.7(5)
C9 N2 C6 C5 -179.9(6)
Cr1 N2 C6 C5 4.3(8)
C9 N2 C6 C7 -0.2(6)
Cr1 N2 C6 C7 -176.0(4)
C5 C6 C7 C8 179.5(6)
N2 C6 C7 C8 -0.3(7)
C6 C7 C8 C9 0.6(7)
C6 N2 C9 C8 0.6(6)
Cr1 N2 C9 C8 175.4(4)
C6 N2 C9 C20 179.6(5)
Cr1 N2 C9 C20 -5.6(9)
C7 C8 C9 N2 -0.8(7)
C7 C8 C9 C20 -179.8(5)
N1 C1 C10 C13 -171.8(5)
C2 C1 C10 C13 10.3(8)
N1 C1 C10 C12 -51.5(8)
C2 C1 C10 C12 130.6(6)
N1 C1 C10 C11 68.4(7)
C2 C1 C10 C11 -109.5(7)
C1 C10 C11 C16 -179.4(5)
C13 C10 C11 C16 58.9(6)
C12 C10 C11 C16 -58.3(6)
C1 C10 C12 C18 178.9(5)
C13 C10 C12 C18 -58.6(6)
C11 C10 C12 C18 59.1(6)
C1 C10 C13 C14 -179.5(5)
C12 C10 C13 C14 58.5(7)
C11 C10 C13 C14 -59.5(7)
C10 C13 C14 C15 60.1(7)
C10 C13 C14 C19 -59.8(7)
C19 C14 C15 C16 61.1(7)
C13 C14 C15 C16 -59.1(7)
C14 C15 C16 C17 -61.0(6)
C14 C15 C16 C11 60.6(6)
C10 C11 C16 C17 60.4(6)
C10 C11 C16 C15 -60.6(6)
C15 C16 C17 C18 60.4(7)
C11 C16 C17 C18 -61.4(6)
C10 C12 C18 C19 60.1(7)
C10 C12 C18 C17 -59.9(7)
C16 C17 C18 C12 60.2(7)
C16 C17 C18 C19 -60.2(6)
C12 C18 C19 C14 -59.4(7)
C17 C18 C19 C14 60.5(6)
C15 C14 C19 C18 -61.3(7)
C13 C14 C19 C18 59.0(7)
N2 C9 C20 C21 -79.5(7)
C8 C9 C20 C21 99.4(7)
N2 C9 C20 C22 162.9(5)
C8 C9 C20 C22 -18.3(8)
N2 C9 C20 C23 42.0(8)
C8 C9 C20 C23 -139.1(6)
C9 C20 C21 C26 -178.7(5)
C22 C20 C21 C26 -58.0(6)
C23 C20 C21 C26 57.1(7)
C9 C20 C22 C28 178.9(5)
C21 C20 C22 C28 59.4(7)
C23 C20 C22 C28 -56.7(7)
C9 C20 C23 C24 180.0(5)
C21 C20 C23 C24 -58.1(7)
C22 C20 C23 C24 56.6(6)
C20 C23 C24 C29 -60.0(7)
C20 C23 C24 C25 59.8(7)
C29 C24 C25 C26 60.1(7)
C23 C24 C25 C26 -60.6(7)
C24 C25 C26 C27 -60.1(7)
C24 C25 C26 C21 60.6(7)
C20 C21 C26 C25 -59.1(7)
C20 C21 C26 C27 60.5(7)
C25 C26 C27 C28 60.6(7)
C21 C26 C27 C28 -59.7(7)
C20 C22 C28 C29 59.3(7)
C20 C22 C28 C27 -61.3(7)
C26 C27 C28 C29 -61.9(7)
C26 C27 C28 C22 59.2(7)
C22 C28 C29 C24 -58.7(7)
C27 C28 C29 C24 61.6(7)
C25 C24 C29 C28 -60.0(7)
C23 C24 C29 C28 59.4(7)
C6 C5 C30 C35 86.0(8)
C4 C5 C30 C35 -92.3(7)
C6 C5 C30 C31 -94.4(7)
C4 C5 C30 C31 87.3(7)
C35 C30 C31 F1 179.6(6)
C5 C30 C31 F1 0.0(9)
C35 C30 C31 C32 -1.5(10)
C5 C30 C31 C32 179.0(6)
F1 C31 C32 F2 0.0(10)
C30 C31 C32 F2 -178.9(6)
F1 C31 C32 C33 179.3(6)
C30 C31 C32 C33 0.4(11)
F2 C32 C33 F3 -0.3(11)
C31 C32 C33 F3 -179.6(6)
F2 C32 C33 C34 -179.4(6)
C31 C32 C33 C34 1.3(11)
F3 C33 C34 F4 -1.4(11)
C32 C33 C34 F4 177.6(7)
F3 C33 C34 C35 179.1(6)
C32 C33 C34 C35 -1.9(11)
F4 C34 C35 F5 0.2(10)
C33 C34 C35 F5 179.7(6)
F4 C34 C35 C30 -178.8(7)
C33 C34 C35 C30 0.7(11)
C31 C30 C35 F5 -178.0(6)
C5 C30 C35 F5 1.5(10)
C31 C30 C35 C34 1.0(10)
C5 C30 C35 C34 -179.5(6)
Cr1 N3 C36 C37 -96.5(17)
Cr1 N3 C36 C41 82.8(18)
N3 C36 C37 C38 -176.4(6)
C41 C36 C37 C38 4.3(9)
N3 C36 C37 C43 2.9(9)
C41 C36 C37 C43 -176.4(6)
C36 C37 C38 C39 0.5(10)
C43 C37 C38 C39 -178.8(6)
C37 C38 C39 C40 -3.1(11)
C37 C38 C39 C44 177.3(6)
C38 C39 C40 C41 1.0(10)
C44 C39 C40 C41 -179.5(7)
C39 C40 C41 C36 3.5(10)
C39 C40 C41 C42 -174.1(6)
N3 C36 C41 C40 174.4(5)
C37 C36 C41 C40 -6.2(9)
N3 C36 C41 C42 -7.9(8)
C37 C36 C41 C42 171.5(5)
